data_2207576
loop_
_publ_author_name
'Xue-Yuan Wang'
'Ming-Jie Zhang'
'Xiang-Qian Wang'
'Yu-Min Nie'

_publ_section_title
;
 Acetonyl methyl
 1,4-dihydro-2,6-dimethyl-4-(2-nitrophenyl)pyridine-3,5-dicarboxylate
;
_journal_coeditor_code IS6149
_journal_issue 12
_journal_name_full 'Acta Crystallographica Section E'
_journal_page_first o4287
_journal_page_last o4288
_journal_paper_doi 10.1107/S1600536805038456
_journal_volume 61
_journal_year 2005
_chemical_formula_iupac 'C19 H20 N2 O7'
_chemical_formula_moiety 'C19 H20 N2 O7'
_chemical_formula_sum 'C19 H20 N2 O7'
_chemical_formula_weight 388.37
_chemical_melting_point 423
_chemical_name_systematic
;
Methyl 2-oxopropyl
1,4-dihydro-2,6-dimethyl-4-(2-nitrophenyl)pyridine-3,5-dicarboxylate
;
_space_group_IT_number 15
_symmetry_cell_setting monoclinic
_symmetry_space_group_name_Hall '-C 2yc'
_symmetry_space_group_name_H-M 'C 1 2/c 1'
_atom_sites_solution_hydrogens geom
_atom_sites_solution_primary direct
_atom_sites_solution_secondary difmap
_cell_angle_alpha 90.00
_cell_angle_beta 115.155(6)
_cell_angle_gamma 90.00
_cell_formula_units_Z 8
_cell_length_a 26.462(15)
_cell_length_b 9.566(6)
_cell_length_c 16.159(9)
_cell_measurement_reflns_used 2469
_cell_measurement_temperature 293(2)
_cell_measurement_theta_max 25.45
_cell_measurement_theta_min 2.29
_cell_volume 3702(4)
_computing_cell_refinement 'SAINT (Bruker, 1997)'
_computing_data_collection 'SMART (Bruker, 1997)'
_computing_data_reduction SAINT
_computing_molecular_graphics 'SHELXTL (Bruker, 1997)'
_computing_publication_material SHELXTL
_computing_structure_refinement 'SHELXL97 (Sheldrick, 1997)'
_computing_structure_solution 'SHELXS97 (Sheldrick, 1997)'
_diffrn_ambient_temperature 293(2)
_diffrn_measured_fraction_theta_full 0.999
_diffrn_measured_fraction_theta_max 0.999
_diffrn_measurement_device_type 'Bruker APEX-II CCD area-detector'
_diffrn_measurement_method '\f and \w'
_diffrn_radiation_monochromator graphite
_diffrn_radiation_source 'fine-focus sealed tube'
_diffrn_radiation_type MoK\a
_diffrn_radiation_wavelength 0.71073
_diffrn_reflns_av_R_equivalents 0.0208
_diffrn_reflns_av_sigmaI/netI 0.0245
_diffrn_reflns_limit_h_max 31
_diffrn_reflns_limit_h_min -31
_diffrn_reflns_limit_k_max 7
_diffrn_reflns_limit_k_min -11
_diffrn_reflns_limit_l_max 19
_diffrn_reflns_limit_l_min -19
_diffrn_reflns_number 9700
_diffrn_reflns_theta_full 25.02
_diffrn_reflns_theta_max 25.02
_diffrn_reflns_theta_min 2.29
_diffrn_standards_decay_% 0
_diffrn_standards_number 0
_exptl_absorpt_coefficient_mu 0.108
_exptl_absorpt_correction_T_max 0.983
_exptl_absorpt_correction_T_min 0.972
_exptl_absorpt_correction_type multi-scan
_exptl_absorpt_process_details '(SADABS; Sheldrick, 1996)'
_exptl_crystal_colour yellow
_exptl_crystal_density_diffrn 1.393
_exptl_crystal_density_method 'not measured'
_exptl_crystal_description block
_exptl_crystal_F_000 1632
_exptl_crystal_size_max 0.36
_exptl_crystal_size_mid 0.22
_exptl_crystal_size_min 0.16
_refine_diff_density_max 0.288
_refine_diff_density_min -0.262
_refine_ls_extinction_method none
_refine_ls_goodness_of_fit_ref 1.064
_refine_ls_hydrogen_treatment constr
_refine_ls_matrix_type full
_refine_ls_number_parameters 257
_refine_ls_number_reflns 3272
_refine_ls_number_restraints 0
_refine_ls_restrained_S_all 1.064
_refine_ls_R_factor_all 0.0588
_refine_ls_R_factor_gt 0.0415
_refine_ls_shift/su_max 0.001
_refine_ls_shift/su_mean 0.000
_refine_ls_structure_factor_coef Fsqd
_refine_ls_weighting_details 'calc w = 1/[\s^2^(Fo^2^)+(0.0544P)^2^+2.0965P] where P = (Fo^2^+2Fc^2^)/3'
_refine_ls_weighting_scheme calc
_refine_ls_wR_factor_gt 0.1090
_refine_ls_wR_factor_ref 0.1184
_reflns_number_gt 2456
_reflns_number_total 3273
_reflns_threshold_expression I>2\s(I)
_cod_data_source_file is6149.cif
_cod_data_source_block I
_cod_depositor_comments
;
The following automatic conversions were performed:
'_symmetry_cell_setting' value 'Monoclinic' changed to 'monoclinic'
according to '/home/saulius/struct/CIF-dictionaries/cif_core.dic'
dictionary named 'cif_core.dic' version 2.4.1 from 2010-06-29.

Automatic conversion script
Id: cif_fix_enum 1527 2010-12-29 10:47:43Z saulius 

The following automatic conversions were performed:

'_symmetry_cell_setting' value 'Monoclinic' changed to 'monoclinic'
according to /home/saulius/struct/CIF-dictionaries/cif_core.dic
dictionary named 'cif_core.dic' version 2.4.1 from 2010-06-29.

Automatic conversion script
Id: cif_fix_values 1715 2011-07-08 13:25:40Z adriana 
;
_cod_original_cell_volume 3703(4)
_cod_original_sg_symbol_H-M 'C 2/c'
_cod_database_code 2207576
_cod_database_fobs_code 2207576

loop_
_symmetry_equiv_pos_as_xyz
'x, y, z'
'-x, y, -z+1/2'
'x+1/2, y+1/2, z'
'-x+1/2, y+1/2, -z+1/2'
'-x, -y, -z'
'x, -y, z-1/2'
'-x+1/2, -y+1/2, -z'
'x+1/2, -y+1/2, z-1/2'

loop_
_atom_site_label
_atom_site_fract_x
_atom_site_fract_y
_atom_site_fract_z
_atom_site_U_iso_or_equiv
_atom_site_adp_type
_atom_site_calc_flag
_atom_site_refinement_flags
_atom_site_occupancy
_atom_site_type_symbol
O1 0.11482(8) 0.5093(2) 0.57173(12) 0.0876(6) Uani d . 1 O
O2 0.19705(7) 0.5448(2) 0.57994(10) 0.0732(5) Uani d . 1 O
O3 0.26500(6) 0.49363(16) 0.48436(9) 0.0587(4) Uani d . 1 O
O4 0.30364(6) 0.49966(16) 0.38657(10) 0.0600(4) Uani d . 1 O
O5 0.06544(7) 0.92405(18) 0.35051(12) 0.0752(5) Uani d . 1 O
O6 0.10873(5) 0.77002(14) 0.46104(9) 0.0481(3) Uani d . 1 O
O7 -0.00870(9) 0.8085(3) 0.51165(17) 0.1234(9) Uani d . 1 O
N1 0.14856(9) 0.50940(19) 0.53820(12) 0.0563(5) Uani d . 1 N
N2 0.18051(7) 0.80593(18) 0.24309(10) 0.0490(4) Uani d . 1 N
H2A 0.1787 0.8417 0.1931 0.059 Uiso calc R 1 H
C1 0.12823(8) 0.4617(2) 0.44266(12) 0.0427(4) Uani d . 1 C
C2 0.09312(8) 0.3473(2) 0.42076(15) 0.0523(5) Uani d . 1 C
H2 0.0835 0.3076 0.4646 0.063 Uiso calc R 1 H
C3 0.07251(9) 0.2926(2) 0.33434(17) 0.0586(6) Uani d . 1 C
H3 0.0494 0.2144 0.3194 0.070 Uiso calc R 1 H
C4 0.08627(9) 0.3543(2) 0.26987(15) 0.0555(5) Uani d . 1 C
H4 0.0723 0.3181 0.2109 0.067 Uiso calc R 1 H
C5 0.12092(8) 0.4703(2) 0.29245(12) 0.0445(5) Uani d . 1 C
H5 0.1294 0.5110 0.2476 0.053 Uiso calc R 1 H
C6 0.14340(7) 0.52769(18) 0.37955(11) 0.0361(4) Uani d . 1 C
C7 0.17823(7) 0.66175(18) 0.39509(11) 0.0362(4) Uani d . 1 C
H7 0.1961 0.6816 0.4608 0.043 Uiso calc R 1 H
C8 0.22375(7) 0.64259(19) 0.36151(11) 0.0377(4) Uani d . 1 C
C9 0.26791(8) 0.5414(2) 0.40914(12) 0.0420(4) Uani d . 1 C
C10 0.30471(9) 0.3885(2) 0.53532(16) 0.0663(6) Uani d . 1 C
H10A 0.2979 0.3048 0.4994 0.100 Uiso calc R 1 H
H10B 0.3010 0.3687 0.5908 0.100 Uiso calc R 1 H
H10C 0.3418 0.4215 0.5500 0.100 Uiso calc R 1 H
C11 0.22292(8) 0.7133(2) 0.28864(12) 0.0429(4) Uani d . 1 C
C12 0.26515(10) 0.7052(3) 0.24955(15) 0.0606(6) Uani d . 1 C
H12A 0.3019 0.7170 0.2977 0.091 Uiso calc R 1 H
H12B 0.2579 0.7776 0.2048 0.091 Uiso calc R 1 H
H12C 0.2626 0.6157 0.2212 0.091 Uiso calc R 1 H
C13 0.14078(8) 0.84514(19) 0.27223(12) 0.0422(4) Uani d . 1 C
C14 0.10362(10) 0.9601(2) 0.21564(15) 0.0602(6) Uani d . 1 C
H14A 0.0668 0.9482 0.2124 0.090 Uiso calc R 1 H
H14B 0.1019 0.9570 0.1551 0.090 Uiso calc R 1 H
H14C 0.1184 1.0487 0.2431 0.090 Uiso calc R 1 H
C15 0.13954(7) 0.78333(18) 0.34647(12) 0.0380(4) Uani d . 1 C
C16 0.10062(8) 0.8350(2) 0.38199(13) 0.0459(5) Uani d . 1 C
C17 0.07628(9) 0.8229(2) 0.50625(14) 0.0573(6) Uani d . 1 C
H17A 0.0741 0.9238 0.4997 0.069 Uiso calc R 1 H
H17B 0.0959 0.8023 0.5710 0.069 Uiso calc R 1 H
C18 0.01840(10) 0.7669(3) 0.47277(17) 0.0641(6) Uani d . 1 C
C19 -0.00387(10) 0.6658(3) 0.39615(18) 0.0770(7) Uani d . 1 C
H19A -0.0406 0.6369 0.3870 0.116 Uiso calc R 1 H
H19B 0.0202 0.5857 0.4104 0.116 Uiso calc R 1 H
H19C -0.0056 0.7093 0.3414 0.116 Uiso calc R 1 H

loop_
_atom_site_aniso_label
_atom_site_aniso_U_11
_atom_site_aniso_U_22
_atom_site_aniso_U_33
_atom_site_aniso_U_12
_atom_site_aniso_U_13
_atom_site_aniso_U_23
O1 0.1064(14) 0.1152(16) 0.0734(11) -0.0069(11) 0.0692(11) 0.0033(10)
O2 0.0719(11) 0.1015(14) 0.0428(8) -0.0043(10) 0.0210(8) 0.0023(8)
O3 0.0539(8) 0.0683(10) 0.0588(9) 0.0189(7) 0.0288(7) 0.0194(7)
O4 0.0565(9) 0.0663(10) 0.0652(9) 0.0131(7) 0.0337(8) -0.0070(7)
O5 0.0816(11) 0.0672(11) 0.0990(12) 0.0332(10) 0.0598(10) 0.0241(10)
O6 0.0539(8) 0.0517(8) 0.0504(7) 0.0009(6) 0.0336(6) -0.0049(6)
O7 0.1111(16) 0.147(2) 0.168(2) -0.0384(15) 0.1127(17) -0.0539(17)
N1 0.0707(13) 0.0618(12) 0.0463(9) 0.0036(10) 0.0344(10) 0.0117(8)
N2 0.0595(10) 0.0535(10) 0.0452(9) 0.0048(8) 0.0329(8) 0.0101(8)
C1 0.0458(10) 0.0417(11) 0.0455(10) 0.0049(9) 0.0243(8) 0.0054(8)
C2 0.0513(12) 0.0427(11) 0.0716(14) 0.0046(10) 0.0344(11) 0.0151(10)
C3 0.0461(12) 0.0394(11) 0.0857(16) -0.0037(9) 0.0236(11) 0.0010(11)
C4 0.0544(12) 0.0457(12) 0.0576(12) -0.0020(10) 0.0154(10) -0.0095(10)
C5 0.0483(11) 0.0429(11) 0.0426(10) 0.0018(9) 0.0197(9) 0.0018(8)
C6 0.0370(9) 0.0351(10) 0.0390(9) 0.0056(8) 0.0189(7) 0.0042(8)
C7 0.0407(10) 0.0380(10) 0.0337(8) -0.0013(8) 0.0193(7) -0.0010(7)
C8 0.0390(9) 0.0382(10) 0.0396(9) -0.0028(8) 0.0202(8) -0.0053(8)
C9 0.0413(10) 0.0425(10) 0.0445(10) -0.0043(8) 0.0204(8) -0.0093(8)
C10 0.0570(13) 0.0593(14) 0.0749(15) 0.0143(11) 0.0204(11) 0.0193(12)
C11 0.0476(11) 0.0429(10) 0.0453(10) -0.0015(9) 0.0266(9) -0.0039(9)
C12 0.0691(14) 0.0687(15) 0.0635(13) 0.0036(12) 0.0471(12) 0.0042(11)
C13 0.0459(10) 0.0374(10) 0.0463(10) -0.0023(8) 0.0226(8) 0.0009(8)
C14 0.0676(14) 0.0519(13) 0.0651(13) 0.0070(11) 0.0321(11) 0.0172(11)
C15 0.0422(10) 0.0333(9) 0.0436(9) -0.0019(8) 0.0232(8) -0.0023(8)
C16 0.0510(11) 0.0370(10) 0.0575(11) -0.0026(9) 0.0306(9) -0.0027(9)
C17 0.0625(13) 0.0666(14) 0.0584(12) -0.0052(11) 0.0407(11) -0.0140(11)
C18 0.0650(14) 0.0682(15) 0.0780(15) -0.0065(12) 0.0486(13) -0.0040(12)
C19 0.0551(14) 0.0798(18) 0.0935(18) -0.0130(13) 0.0290(13) -0.0135(15)

loop_
_atom_type_symbol
_atom_type_description
_atom_type_scat_dispersion_real
_atom_type_scat_dispersion_imag
_atom_type_scat_source
C C 0.0033 0.0016
; International Tables
Vol. C, Tables 4.2.6.8 and 6.1.1.4
;
H H 0.0000 0.0000
; International Tables
Vol. C, Tables 4.2.6.8 and 6.1.1.4
;
N N 0.0061 0.0033
; International Tables
Vol. C, Tables 4.2.6.8 and 6.1.1.4
;
O O 0.0106 0.0060
; International Tables
Vol. C, Tables 4.2.6.8 and 6.1.1.4
;

loop_
_geom_angle_atom_site_label_1
_geom_angle_atom_site_label_2
_geom_angle_atom_site_label_3
_geom_angle
_geom_angle_publ_flag
C9 O3 C10 116.91(16) ?
C16 O6 C17 115.43(16) ?
O2 N1 O1 123.36(19) ?
O2 N1 C1 119.75(16) ?
O1 N1 C1 116.88(19) ?
C11 N2 C13 124.25(16) ?
C11 N2 H2A 117.9 ?
C13 N2 H2A 117.9 ?
C2 C1 C6 122.86(18) ?
C2 C1 N1 114.83(17) ?
C6 C1 N1 122.31(17) ?
C3 C2 C1 119.83(19) ?
C3 C2 H2 120.1 ?
C1 C2 H2 120.1 ?
C2 C3 C4 119.3(2) ?
C2 C3 H3 120.3 ?
C4 C3 H3 120.3 ?
C3 C4 C5 120.2(2) ?
C3 C4 H4 119.9 ?
C5 C4 H4 119.9 ?
C4 C5 C6 122.30(18) ?
C4 C5 H5 118.9 ?
C6 C5 H5 118.9 ?
C5 C6 C1 115.46(17) ?
C5 C6 C7 117.70(15) ?
C1 C6 C7 126.67(16) ?
C15 C7 C8 111.45(14) yes
C15 C7 C6 109.09(14) yes
C8 C7 C6 110.53(14) yes
C15 C7 H7 108.6 ?
C8 C7 H7 108.6 ?
C6 C7 H7 108.6 ?
C11 C8 C9 120.31(16) ?
C11 C8 C7 121.78(16) ?
C9 C8 C7 117.88(15) ?
O4 C9 O3 120.99(18) ?
O4 C9 C8 127.59(18) ?
O3 C9 C8 111.42(15) ?
O3 C10 H10A 109.5 ?
O3 C10 H10B 109.5 ?
H10A C10 H10B 109.5 ?
O3 C10 H10C 109.5 ?
H10A C10 H10C 109.5 ?
H10B C10 H10C 109.5 ?
C8 C11 N2 119.83(16) ?
C8 C11 C12 127.00(18) ?
N2 C11 C12 113.16(17) ?
C11 C12 H12A 109.5 ?
C11 C12 H12B 109.5 ?
H12A C12 H12B 109.5 ?
C11 C12 H12C 109.5 ?
H12A C12 H12C 109.5 ?
H12B C12 H12C 109.5 ?
C15 C13 N2 119.73(17) ?
C15 C13 C14 127.27(17) ?
N2 C13 C14 112.97(16) ?
C13 C14 H14A 109.5 ?
C13 C14 H14B 109.5 ?
H14A C14 H14B 109.5 ?
C13 C14 H14C 109.5 ?
H14A C14 H14C 109.5 ?
H14B C14 H14C 109.5 ?
C13 C15 C16 119.23(17) ?
C13 C15 C7 121.74(16) ?
C16 C15 C7 119.03(15) ?
O5 C16 O6 120.52(17) ?
O5 C16 C15 128.37(19) ?
O6 C16 C15 111.10(17) ?
O6 C17 C18 115.68(18) ?
O6 C17 H17A 108.4 ?
C18 C17 H17A 108.4 ?
O6 C17 H17B 108.4 ?
C18 C17 H17B 108.4 ?
H17A C17 H17B 107.4 ?
O7 C18 C19 122.6(2) ?
O7 C18 C17 116.1(2) ?
C19 C18 C17 121.35(19) ?
C18 C19 H19A 109.5 ?
C18 C19 H19B 109.5 ?
H19A C19 H19B 109.5 ?
C18 C19 H19C 109.5 ?
H19A C19 H19C 109.5 ?
H19B C19 H19C 109.5 ?

loop_
_geom_bond_atom_site_label_1
_geom_bond_atom_site_label_2
_geom_bond_distance
_geom_bond_publ_flag
O1 N1 1.226(2) yes
O2 N1 1.217(2) yes
O3 C9 1.331(2) yes
O3 C10 1.435(2) yes
O4 C9 1.216(2) yes
O5 C16 1.204(2) yes
O6 C16 1.353(2) yes
O6 C17 1.436(2) yes
O7 C18 1.204(3) yes
N1 C1 1.475(3) yes
N2 C11 1.373(3) yes
N2 C13 1.374(2) yes
N2 H2A 0.8600 ?
C1 C2 1.381(3) ?
C1 C6 1.396(2) ?
C2 C3 1.369(3) ?
C2 H2 0.9300 ?
C3 C4 1.374(3) ?
C3 H3 0.9300 ?
C4 C5 1.386(3) ?
C4 H4 0.9300 ?
C5 C6 1.387(3) ?
C5 H5 0.9300 ?
C6 C7 1.536(2) ?
C7 C15 1.528(3) ?
C7 C8 1.528(2) ?
C7 H7 0.9800 ?
C8 C11 1.350(3) ?
C8 C9 1.459(3) ?
C10 H10A 0.9600 ?
C10 H10B 0.9600 ?
C10 H10C 0.9600 ?
C11 C12 1.501(3) ?
C12 H12A 0.9600 ?
C12 H12B 0.9600 ?
C12 H12C 0.9600 ?
C13 C15 1.350(3) ?
C13 C14 1.499(3) ?
C14 H14A 0.9600 ?
C14 H14B 0.9600 ?
C14 H14C 0.9600 ?
C15 C16 1.462(3) ?
C17 C18 1.490(3) ?
C17 H17A 0.9700 ?
C17 H17B 0.9700 ?
C18 C19 1.482(3) ?
C19 H19A 0.9600 ?
C19 H19B 0.9600 ?
C19 H19C 0.9600 ?

loop_
_geom_hbond_atom_site_label_D
_geom_hbond_atom_site_label_H
_geom_hbond_atom_site_label_A
_geom_hbond_site_symmetry_A
_geom_hbond_distance_DH
_geom_hbond_distance_HA
_geom_hbond_distance_DA
_geom_hbond_angle_DHA
N2 H2A O4 4_555 0.86 2.16 2.958(2) 154
C2 H2 O7 5_566 0.93 2.44 3.237(4) 144

loop_
_geom_torsion_atom_site_label_1
_geom_torsion_atom_site_label_2
_geom_torsion_atom_site_label_3
_geom_torsion_atom_site_label_4
_geom_torsion
_geom_torsion_publ_flag
O2 N1 C1 C2 138.5(2) ?
O1 N1 C1 C2 -40.6(3) ?
O2 N1 C1 C6 -41.6(3) yes
O1 N1 C1 C6 139.3(2) no
C6 C1 C2 C3 1.2(3) ?
N1 C1 C2 C3 -178.86(18) no
C1 C2 C3 C4 -1.3(3) ?
C2 C3 C4 C5 0.4(3) ?
C3 C4 C5 C6 0.7(3) ?
C4 C5 C6 C1 -0.7(3) ?
C4 C5 C6 C7 -176.21(17) no
C2 C1 C6 C5 -0.2(3) ?
N1 C1 C6 C5 179.86(17) ?
C2 C1 C6 C7 174.79(17) ?
N1 C1 C6 C7 -5.1(3) ?
C5 C6 C7 C15 70.67(19) ?
C1 C6 C7 C15 -104.27(19) ?
C5 C6 C7 C8 -52.2(2) ?
C1 C6 C7 C8 132.86(18) yes
C15 C7 C8 C11 -9.0(2) ?
C6 C7 C8 C11 112.52(19) no
C15 C7 C8 C9 172.83(15) ?
C6 C7 C8 C9 -65.68(19) ?
C10 O3 C9 O4 -1.8(3) ?
C10 O3 C9 C8 177.28(17) ?
C11 C8 C9 O4 -7.6(3) ?
C7 C8 C9 O4 170.64(18) ?
C11 C8 C9 O3 173.44(16) ?
C7 C8 C9 O3 -8.3(2) ?
C9 C8 C11 N2 178.55(17) ?
C7 C8 C11 N2 0.4(3) ?
C9 C8 C11 C12 -2.5(3) ?
C7 C8 C11 C12 179.32(18) no
C13 N2 C11 C8 7.6(3) ?
C13 N2 C11 C12 -171.52(18) ?
C11 N2 C13 C15 -5.1(3) ?
C11 N2 C13 C14 173.15(18) no
N2 C13 C15 C16 174.21(16) ?
C14 C13 C15 C16 -3.8(3) ?
N2 C13 C15 C7 -5.1(3) ?
C14 C13 C15 C7 176.91(18) ?
C8 C7 C15 C13 11.3(2) ?
C6 C7 C15 C13 -110.98(18) ?
C8 C7 C15 C16 -167.96(15) ?
C6 C7 C15 C16 69.7(2) ?
C17 O6 C16 O5 -4.9(3) ?
C17 O6 C16 C15 174.14(15) ?
C13 C15 C16 O5 4.8(3) ?
C7 C15 C16 O5 -175.9(2) ?
C13 C15 C16 O6 -174.20(16) ?
C7 C15 C16 O6 5.1(2) ?
C16 O6 C17 C18 83.7(2) ?
O6 C17 C18 O7 178.5(2) ?
O6 C17 C18 C19 -1.4(3) ?

loop_
_cod_related_entry_id
_cod_related_entry_database
_cod_related_entry_code
1 ChemSpider 2139
